data_7133265
loop_
_publ_author_name
'Pearce, Kyle G.'
'Neale, Samuel E.'
'McMullin, Claire L.'
'Mahon, Mary F.'
'Hill, Michael S.'

_publ_section_title
;
 Pathway to a molecular calcium methyl.
;
_journal_issue 61
_journal_name_full 'Chemical communications (Cambridge, England)'
_journal_page_first 7882
_journal_page_last 7885
_journal_paper_doi 10.1039/d4cc02930e
_journal_volume 60
_journal_year 2024
_chemical_formula_moiety '2(C62 H96 Ca2 N4 Zn2), 2(C6 H6)'
_chemical_formula_sum 'C136 H204 Ca4 N8 Zn4'
_chemical_formula_weight 2372.86
_space_group_crystal_system triclinic
_space_group_IT_number 2
_space_group_name_Hall '-P 1'
_space_group_name_H-M_alt 'P -1'
_atom_sites_solution_hydrogens mixed
_atom_sites_solution_primary dual
_audit_creation_date 2024-02-28
_audit_creation_method
;
Olex2 1.5
(compiled 2023.08.24 svn.re1ec1418 for OlexSys, GUI svn.r6817)
;
_audit_update_record
;
2024-06-03 deposited with the CCDC.	2024-07-02 downloaded from the CCDC.
;
_cell_angle_alpha 69.051(4)
_cell_angle_beta 69.699(4)
_cell_angle_gamma 71.172(4)
_cell_formula_units_Z 1
_cell_length_a 15.2503(6)
_cell_length_b 16.0371(6)
_cell_length_c 16.0776(6)
_cell_measurement_reflns_used 11438
_cell_measurement_temperature 149.9(7)
_cell_measurement_theta_max 29.9470
_cell_measurement_theta_min 3.2110
_cell_volume 3354.3(3)
_computing_cell_refinement 'CrysAlisPro 1.171.39.46 (Rigaku OD, 2018)'
_computing_data_collection 'CrysAlisPro 1.171.39.46 (Rigaku OD, 2018)'
_computing_data_reduction 'CrysAlisPro 1.171.39.46 (Rigaku OD, 2018)'
_computing_molecular_graphics 'Olex2 1.5 (Dolomanov et al., 2009)'
_computing_publication_material 'Olex2 1.5 (Dolomanov et al., 2009)'
_computing_structure_refinement 'SHELXL 2019/3 (Sheldrick, 2015)'
_computing_structure_solution 'SHELXT 2018/2 (Sheldrick, 2018)'
_diffrn_ambient_environment N~2~
_diffrn_ambient_temperature 149.9(7)
_diffrn_detector 'CCD plate'
_diffrn_detector_area_resol_mean 8.0734
_diffrn_detector_type EosS2
_diffrn_measured_fraction_theta_full 0.998
_diffrn_measured_fraction_theta_max 0.856
_diffrn_measurement_device 'four-circle diffractometer'
_diffrn_measurement_device_type 'New Xcalibur, EosS2'
_diffrn_measurement_method '\w scans'
_diffrn_radiation_monochromator graphite
_diffrn_radiation_probe x-ray
_diffrn_radiation_type 'Mo K\a'
_diffrn_radiation_wavelength 0.71073
_diffrn_reflns_av_R_equivalents 0.0277
_diffrn_reflns_av_unetI/netI 0.0495
_diffrn_reflns_Laue_measured_fraction_full 0.998
_diffrn_reflns_Laue_measured_fraction_max 0.856
_diffrn_reflns_limit_h_max 21
_diffrn_reflns_limit_h_min -21
_diffrn_reflns_limit_k_max 16
_diffrn_reflns_limit_k_min -22
_diffrn_reflns_limit_l_max 20
_diffrn_reflns_limit_l_min -21
_diffrn_reflns_number 32763
_diffrn_reflns_point_group_measured_fraction_full 0.998
_diffrn_reflns_point_group_measured_fraction_max 0.856
_diffrn_reflns_theta_full 25.242
_diffrn_reflns_theta_max 30.205
_diffrn_reflns_theta_min 2.941
_diffrn_source 'fine-focus sealed X-ray tube'
_diffrn_source_type 'Enhance (Mo) X-ray Source'
_exptl_absorpt_coefficient_mu 0.908
_exptl_absorpt_correction_T_max 1.00000
_exptl_absorpt_correction_T_min 0.88317
_exptl_absorpt_correction_type multi-scan
_exptl_absorpt_process_details
;
CrysAlisPro 1.171.39.46 (Rigaku Oxford Diffraction, 2018)
Empirical absorption correction using spherical harmonics,
 implemented in SCALE3 ABSPACK scaling algorithm.
;
_exptl_crystal_colour colourless
_exptl_crystal_colour_primary colourless
_exptl_crystal_density_diffrn 1.175
_exptl_crystal_description block
_exptl_crystal_F_000 1276
_exptl_crystal_size_max 0.538
_exptl_crystal_size_mid 0.388
_exptl_crystal_size_min 0.226
_refine_diff_density_max 0.747
_refine_diff_density_min -0.702
_refine_diff_density_rms 0.071
_refine_ls_extinction_method none
_refine_ls_goodness_of_fit_ref 1.026
_refine_ls_hydrogen_treatment mixed
_refine_ls_matrix_type full
_refine_ls_number_parameters 779
_refine_ls_number_reflns 17073
_refine_ls_number_restraints 18
_refine_ls_restrained_S_all 1.027
_refine_ls_R_factor_all 0.0631
_refine_ls_R_factor_gt 0.0439
_refine_ls_shift/su_max 0.001
_refine_ls_shift/su_mean 0.000
_refine_ls_structure_factor_coef Fsqd
_refine_ls_weighting_details 'w=1/[\s^2^(Fo^2^)+(0.0657P)^2^+0.8019P] where P=(Fo^2^+2Fc^2^)/3'
_refine_ls_weighting_scheme calc
_refine_ls_wR_factor_gt 0.1154
_refine_ls_wR_factor_ref 0.1289
_reflns_Friedel_coverage 0.000
_reflns_number_gt 13243
_reflns_number_total 17073
_reflns_threshold_expression 'I > 2\s(I)'
_cod_data_source_file d4cc02930e2.cif
_cod_data_source_block e24msh05
_cod_depositor_comments 'Adding full bibliography for 7133265--7133266.cif.'
_cod_database_code 7133265
_shelx_shelxl_version_number 2019/3
_shelx_space_group_comment
;
The symmetry employed for this shelxl refinement is uniquely defined
by the following loop, which should always be used as a source of
symmetry information in preference to the above space-group names.
They are only intended as comments.
;
_olex2_refinement_description
;
1. Fixed Uiso
 At 1.2 times of:
  All C(H) groups
 At 1.5 times of:
  All C(H,H,H) groups
2. Restrained distances
 C31-H31B = C31-H31A = C31-H31C = C30-H30C = C30-H30B = C30-H30A = C61-H61C =
 C61-H61B = C61-H61A = C62-H62A = C62-H62C = C62-H62B
 0.98 with sigma of 0.005
 Zn2-Ca2 \\sim Zn2A-Ca2 \\sim Zn1A-Ca1 \\sim Zn1-Ca1
 with sigma of 0.005
3. Others
 Fixed Sof: Zn1(0.95) Zn1A(0.05) Zn2(0.95) Zn2A(0.05)
4.a Ternary CH refined with riding coordinates:
 C12(H12), C15(H15), C24(H24), C27(H27), C43(H43), C46(H46), C55(H55), C58(H58)
4.b Aromatic/amide H refined with riding coordinates:
 C2(H3), C8(H8), C9(H9), C10(H10), C20(H20), C21(H21), C22(H22), C33(H33),
 C39(H39), C40(H40), C41(H41), C51(H51), C52(H52), C53(H53), C63(H63), C64(H64),
  C65(H65), C66(H66), C67(H67), C68(H68)
4.c Idealised Me refined as rotating group:
 C4(H4A,H4B,H4C), C5(H5A,H5B,H5C), C13(H13A,H13B,H13C), C14(H14A,H14B,H14C),
 C16(H16A,H16B,H16C), C17(H17A,H17B,H17C), C25(H25A,H25B,H25C), C26(H26A,H26B,
 H26C), C28(H28A,H28B,H28C), C29(H29A,H29B,H29C), C35(H35A,H35B,H35C), C36(H36A,
 H36B,H36C), C44(H44A,H44B,H44C), C45(H45A,H45B,H45C), C47(H47A,H47B,H47C),
 C48(H48A,H48B,H48C), C56(H56A,H56B,H56C), C57(H57A,H57B,H57C), C59(H59A,H59B,
 H59C), C60(H60A,H60B,H60C)
;
_olex2_submission_special_instructions 'No special instructions were received'

loop_
_space_group_symop_operation_xyz
'x, y, z'
'-x, -y, -z'

loop_
_atom_site_label
_atom_site_type_symbol
_atom_site_fract_x
_atom_site_fract_y
_atom_site_fract_z
_atom_site_U_iso_or_equiv
_atom_site_adp_type
_atom_site_occupancy
_atom_site_site_symmetry_order
_atom_site_calc_flag
_atom_site_refinement_flags_posn
_atom_site_refinement_flags_adp
_atom_site_refinement_flags_occupancy
_atom_site_disorder_assembly
_atom_site_disorder_group
Ca1 Ca 0.54926(3) 0.32118(3) 0.58929(3) 0.01892(10) Uani 1 1 d D . . . .
H30B H 0.7083(17) 0.3318(16) 0.4800(13) 0.046(8) Uiso 1 1 d D . . . .
H30C H 0.6507(19) 0.3262(16) 0.418(2) 0.056(9) Uiso 1 1 d D . . . .
H31B H 0.624(2) 0.6532(18) 0.4027(19) 0.068(10) Uiso 1 1 d D . . . .
H31C H 0.619(2) 0.640(2) 0.3066(11) 0.065(10) Uiso 1 1 d D . . . .
N1 N 0.64854(11) 0.24207(11) 0.68784(11) 0.0169(3) Uani 1 1 d . . . . .
N2 N 0.53957(11) 0.17572(11) 0.60017(11) 0.0161(3) Uani 1 1 d . . . . .
C1 C 0.71086(13) 0.16698(13) 0.66974(13) 0.0159(4) Uani 1 1 d . . . . .
C2 C 0.70164(13) 0.11599(14) 0.61843(14) 0.0179(4) Uani 1 1 d . . . . .
H3 H 0.759931 0.076551 0.595500 0.022 Uiso 1 1 calc R U . . .
C3 C 0.62152(13) 0.11291(13) 0.59496(13) 0.0163(4) Uani 1 1 d . . . . .
C4 C 0.79947(14) 0.12767(15) 0.70623(15) 0.0222(4) Uani 1 1 d . . . . .
H4A H 0.842424 0.170188 0.676254 0.033 Uiso 1 1 calc R U . . .
H4B H 0.832862 0.068606 0.692916 0.033 Uiso 1 1 calc R U . . .
H4C H 0.780350 0.118848 0.773069 0.033 Uiso 1 1 calc R U . . .
C5 C 0.63347(15) 0.02984(14) 0.56461(15) 0.0230(4) Uani 1 1 d . . . . .
H5A H 0.583352 -0.003210 0.605439 0.035 Uiso 1 1 calc R U . . .
H5B H 0.696702 -0.010698 0.567684 0.035 Uiso 1 1 calc R U . . .
H5C H 0.628086 0.049645 0.501079 0.035 Uiso 1 1 calc R U . . .
C6 C 0.65979(13) 0.27871(13) 0.75227(14) 0.0172(4) Uani 1 1 d . . . . .
C7 C 0.60315(14) 0.25716(14) 0.84427(14) 0.0196(4) Uani 1 1 d . . . . .
C8 C 0.61418(15) 0.29183(16) 0.90727(15) 0.0257(5) Uani 1 1 d . . . . .
H8 H 0.578232 0.275881 0.969868 0.031 Uiso 1 1 calc R U . . .
C9 C 0.67616(15) 0.34885(17) 0.88084(16) 0.0290(5) Uani 1 1 d . . . . .
H9 H 0.682546 0.371820 0.924820 0.035 Uiso 1 1 calc R U . . .
C10 C 0.72865(15) 0.37211(16) 0.79003(16) 0.0262(5) Uani 1 1 d . . . . .
H10 H 0.769634 0.412872 0.771612 0.031 Uiso 1 1 calc R U . . .
C11 C 0.72286(14) 0.33701(14) 0.72458(14) 0.0203(4) Uani 1 1 d . . . . .
C12 C 0.53303(15) 0.19624(16) 0.87453(15) 0.0254(5) Uani 1 1 d . . . . .
H12 H 0.509978 0.206527 0.819751 0.030 Uiso 1 1 calc R U . . .
C13 C 0.5801(2) 0.09652(19) 0.9026(2) 0.0519(8) Uani 1 1 d . . . . .
H13A H 0.633228 0.080724 0.850954 0.078 Uiso 1 1 calc R U . . .
H13B H 0.533038 0.059731 0.919523 0.078 Uiso 1 1 calc R U . . .
H13C H 0.604878 0.083862 0.955584 0.078 Uiso 1 1 calc R U . . .
C14 C 0.44379(18) 0.2202(2) 0.9517(2) 0.0456(7) Uani 1 1 d . . . . .
H14A H 0.462755 0.205405 1.008582 0.068 Uiso 1 1 calc R U . . .
H14B H 0.397466 0.184606 0.962331 0.068 Uiso 1 1 calc R U . . .
H14C H 0.414337 0.285774 0.933320 0.068 Uiso 1 1 calc R U . . .
C15 C 0.78461(15) 0.36419(16) 0.62653(15) 0.0264(5) Uani 1 1 d . . . . .
H15 H 0.779427 0.326579 0.591187 0.032 Uiso 1 1 calc R U . . .
C16 C 0.74799(19) 0.46565(18) 0.57958(18) 0.0393(6) Uani 1 1 d . . . . .
H16A H 0.679615 0.477260 0.583916 0.059 Uiso 1 1 calc R U . . .
H16B H 0.783995 0.480475 0.514508 0.059 Uiso 1 1 calc R U . . .
H16C H 0.756985 0.503977 0.610356 0.059 Uiso 1 1 calc R U . . .
C17 C 0.89078(16) 0.3465(2) 0.62276(19) 0.0388(6) Uani 1 1 d . . . . .
H17A H 0.898089 0.386334 0.652962 0.058 Uiso 1 1 calc R U . . .
H17B H 0.928634 0.359783 0.558238 0.058 Uiso 1 1 calc R U . . .
H17C H 0.913444 0.282257 0.654659 0.058 Uiso 1 1 calc R U . . .
C18 C 0.45793(13) 0.15805(13) 0.58923(14) 0.0174(4) Uani 1 1 d . . . . .
C19 C 0.44369(14) 0.17953(14) 0.50141(14) 0.0198(4) Uani 1 1 d . . . . .
C20 C 0.35958(15) 0.16836(16) 0.49504(16) 0.0258(5) Uani 1 1 d . . . . .
H20 H 0.349205 0.183194 0.435955 0.031 Uiso 1 1 calc R U . . .
C21 C 0.29133(15) 0.13630(17) 0.57257(17) 0.0305(5) Uani 1 1 d . . . . .
H21 H 0.234175 0.129554 0.566917 0.037 Uiso 1 1 calc R U . . .
C22 C 0.30612(15) 0.11389(17) 0.65888(17) 0.0296(5) Uani 1 1 d . . . . .
H22 H 0.259304 0.090488 0.712118 0.036 Uiso 1 1 calc R U . . .
C23 C 0.38859(15) 0.12500(15) 0.66932(15) 0.0237(4) Uani 1 1 d . . . . .
C24 C 0.51559(15) 0.21783(15) 0.41307(14) 0.0230(4) Uani 1 1 d . . . . .
H24 H 0.576010 0.209848 0.429277 0.028 Uiso 1 1 calc R U . . .
C25 C 0.54078(18) 0.16685(19) 0.33994(17) 0.0344(6) Uani 1 1 d . . . . .
H25A H 0.561724 0.100882 0.367146 0.052 Uiso 1 1 calc R U . . .
H25B H 0.592590 0.188713 0.287713 0.052 Uiso 1 1 calc R U . . .
H25C H 0.484045 0.178485 0.318420 0.052 Uiso 1 1 calc R U . . .
C26 C 0.47797(18) 0.32002(17) 0.37363(17) 0.0337(5) Uani 1 1 d . . . . .
H26A H 0.418738 0.329769 0.356883 0.051 Uiso 1 1 calc R U . . .
H26B H 0.526232 0.344106 0.318637 0.051 Uiso 1 1 calc R U . . .
H26C H 0.464728 0.351948 0.419998 0.051 Uiso 1 1 calc R U . . .
C27 C 0.40268(17) 0.09948(19) 0.76470(16) 0.0342(6) Uani 1 1 d . . . . .
H27 H 0.453672 0.128830 0.759808 0.041 Uiso 1 1 calc R U . . .
C28 C 0.4374(2) -0.0042(2) 0.8009(2) 0.0536(8) Uani 1 1 d . . . . .
H28A H 0.388553 -0.034794 0.806589 0.080 Uiso 1 1 calc R U . . .
H28B H 0.448589 -0.018756 0.861550 0.080 Uiso 1 1 calc R U . . .
H28C H 0.497340 -0.025608 0.757884 0.080 Uiso 1 1 calc R U . . .
C29 C 0.3120(2) 0.1339(2) 0.8338(2) 0.0577(9) Uani 1 1 d . . . . .
H29A H 0.289014 0.200131 0.809519 0.087 Uiso 1 1 calc R U . . .
H29B H 0.326484 0.121290 0.892487 0.087 Uiso 1 1 calc R U . . .
H29C H 0.262270 0.102513 0.843601 0.087 Uiso 1 1 calc R U . . .
C30 C 0.67437(16) 0.36804(15) 0.43229(16) 0.0247(4) Uani 1 1 d D . . . .
H30A H 0.7192(18) 0.387(2) 0.3723(11) 0.062(10) Uiso 1 1 d D . . . .
C31 C 0.63698(18) 0.61131(18) 0.3654(2) 0.0345(6) Uani 1 1 d D . . . .
H31A H 0.7076(4) 0.5908(19) 0.3475(19) 0.052(9) Uiso 1 1 d D . . . .
H1 H 0.5334(17) 0.4801(18) 0.5603(18) 0.041(7) Uiso 1 1 d . . . A 1
Zn1 Zn 0.58885(2) 0.49386(2) 0.43991(2) 0.02280(8) Uani 0.95 1 d D . P B 1
Zn1A Zn 0.5643(5) 0.4815(4) 0.4186(4) 0.0320(14) Uani 0.05 1 d D . P B 2
Ca2 Ca 0.95235(3) 0.67889(3) -0.09399(3) 0.01842(10) Uani 1 1 d D . . . .
H61B H 0.8405(17) 0.6920(9) 0.0609(18) 0.035(7) Uiso 1 1 d D . . . .
H61C H 0.7892(15) 0.6567(17) 0.0207(14) 0.041(8) Uiso 1 1 d D . . . .
H62A H 0.9203(19) 0.3776(12) 0.224(2) 0.057(9) Uiso 1 1 d D . . . .
N3 N 0.85437(11) 0.76502(11) -0.19284(11) 0.0153(3) Uani 1 1 d . . . . .
N4 N 0.96616(11) 0.82127(11) -0.09930(12) 0.0173(3) Uani 1 1 d . . . . .
C32 C 0.79233(13) 0.83772(13) -0.16980(13) 0.0164(4) Uani 1 1 d . . . . .
C33 C 0.80330(13) 0.88494(14) -0.11588(14) 0.0182(4) Uani 1 1 d . . . . .
H33 H 0.745645 0.923647 -0.090729 0.022 Uiso 1 1 calc R U . . .
C34 C 0.88469(13) 0.88473(13) -0.09285(13) 0.0168(4) Uani 1 1 d . . . . .
C35 C 0.70174(14) 0.87954(15) -0.20375(15) 0.0226(4) Uani 1 1 d . . . . .
H35A H 0.656251 0.839701 -0.170243 0.034 Uiso 1 1 calc R U . . .
H35B H 0.718257 0.885726 -0.269942 0.034 Uiso 1 1 calc R U . . .
H35C H 0.672424 0.940114 -0.192920 0.034 Uiso 1 1 calc R U . . .
C36 C 0.87410(15) 0.96636(14) -0.06047(16) 0.0240(4) Uani 1 1 d . . . . .
H36A H 0.924651 0.999100 -0.100645 0.036 Uiso 1 1 calc R U . . .
H36B H 0.879698 0.944966 0.003102 0.036 Uiso 1 1 calc R U . . .
H36C H 0.811128 1.007715 -0.062949 0.036 Uiso 1 1 calc R U . . .
C37 C 0.84205(13) 0.73216(13) -0.25932(13) 0.0160(4) Uani 1 1 d . . . . .
C38 C 0.90066(13) 0.75336(14) -0.35054(14) 0.0191(4) Uani 1 1 d . . . . .
C39 C 0.88994(15) 0.72127(16) -0.41559(15) 0.0252(5) Uani 1 1 d . . . . .
H39 H 0.927436 0.736948 -0.477613 0.030 Uiso 1 1 calc R U . . .
C40 C 0.82560(16) 0.66692(17) -0.39139(16) 0.0304(5) Uani 1 1 d . . . . .
H40 H 0.819000 0.645695 -0.436542 0.036 Uiso 1 1 calc R U . . .
C41 C 0.77111(15) 0.64378(16) -0.30129(16) 0.0269(5) Uani 1 1 d . . . . .
H41 H 0.728197 0.605296 -0.284749 0.032 Uiso 1 1 calc R U . . .
C42 C 0.77770(14) 0.67573(14) -0.23390(14) 0.0196(4) Uani 1 1 d . . . . .
C43 C 0.97359(14) 0.81088(15) -0.37728(15) 0.0226(4) Uani 1 1 d . . . . .
H43 H 0.997799 0.796123 -0.322099 0.027 Uiso 1 1 calc R U . . .
C44 C 0.92655(18) 0.91261(16) -0.40040(18) 0.0352(6) Uani 1 1 d . . . . .
H44A H 0.875080 0.926273 -0.346842 0.053 Uiso 1 1 calc R U . . .
H44B H 0.899665 0.929049 -0.452862 0.053 Uiso 1 1 calc R U . . .
H44C H 0.974581 0.948107 -0.416387 0.053 Uiso 1 1 calc R U . . .
C45 C 1.06038(17) 0.7887(2) -0.45597(19) 0.0396(6) Uani 1 1 d . . . . .
H45A H 1.040086 0.807574 -0.512801 0.059 Uiso 1 1 calc R U . . .
H45B H 1.088265 0.722612 -0.440514 0.059 Uiso 1 1 calc R U . . .
H45C H 1.108456 0.821744 -0.465058 0.059 Uiso 1 1 calc R U . . .
C46 C 0.71869(14) 0.64571(15) -0.13505(15) 0.0226(4) Uani 1 1 d . . . . .
H46 H 0.720790 0.685564 -0.100403 0.027 Uiso 1 1 calc R U . . .
C47 C 0.76362(18) 0.54702(17) -0.09002(17) 0.0336(5) Uani 1 1 d . . . . .
H47A H 0.831274 0.541558 -0.095962 0.050 Uiso 1 1 calc R U . . .
H47B H 0.759021 0.506162 -0.120614 0.050 Uiso 1 1 calc R U . . .
H47C H 0.729467 0.529895 -0.024528 0.050 Uiso 1 1 calc R U . . .
C48 C 0.61368(16) 0.6556(2) -0.12839(18) 0.0383(6) Uani 1 1 d . . . . .
H48A H 0.609633 0.615121 -0.159739 0.057 Uiso 1 1 calc R U . . .
H48B H 0.585934 0.719273 -0.157809 0.057 Uiso 1 1 calc R U . . .
H48C H 0.578065 0.638708 -0.063336 0.057 Uiso 1 1 calc R U . . .
C49 C 1.04814(13) 0.83869(13) -0.08852(14) 0.0182(4) Uani 1 1 d . . . . .
C50 C 1.11436(15) 0.87723(15) -0.16818(15) 0.0229(4) Uani 1 1 d . . . . .
C51 C 1.19534(15) 0.89181(16) -0.15799(16) 0.0273(5) Uani 1 1 d . . . . .
H51 H 1.239972 0.918910 -0.211036 0.033 Uiso 1 1 calc R U . . .
C52 C 1.21138(15) 0.86744(16) -0.07205(17) 0.0287(5) Uani 1 1 d . . . . .
H52 H 1.267190 0.876943 -0.066444 0.034 Uiso 1 1 calc R U . . .
C53 C 1.14640(15) 0.82931(16) 0.00559(17) 0.0274(5) Uani 1 1 d . . . . .
H53 H 1.158190 0.812534 0.064366 0.033 Uiso 1 1 calc R U . . .
C54 C 1.06350(14) 0.81487(14) -0.00055(15) 0.0207(4) Uani 1 1 d . . . . .
C55 C 1.09885(16) 0.90605(17) -0.26370(16) 0.0289(5) Uani 1 1 d . . . . .
H55 H 1.045699 0.879522 -0.258921 0.035 Uiso 1 1 calc R U . . .
C56 C 1.0675(2) 1.0101(2) -0.2982(2) 0.0446(7) Uani 1 1 d . . . . .
H56A H 1.118260 1.038095 -0.303264 0.067 Uiso 1 1 calc R U . . .
H56B H 1.008532 1.032261 -0.254655 0.067 Uiso 1 1 calc R U . . .
H56C H 1.055692 1.026905 -0.358917 0.067 Uiso 1 1 calc R U . . .
C57 C 1.1875(2) 0.8697(2) -0.33315(19) 0.0544(8) Uani 1 1 d . . . . .
H57A H 1.205591 0.802696 -0.311119 0.082 Uiso 1 1 calc R U . . .
H57B H 1.240589 0.895490 -0.340071 0.082 Uiso 1 1 calc R U . . .
H57C H 1.173235 0.887520 -0.392912 0.082 Uiso 1 1 calc R U . . .
C58 C 0.99376(16) 0.77468(16) 0.08770(15) 0.0269(5) Uani 1 1 d . . . . .
H58 H 0.934853 0.777822 0.071576 0.032 Uiso 1 1 calc R U . . .
C59 C 1.0357(2) 0.67418(18) 0.13050(18) 0.0393(6) Uani 1 1 d . . . . .
H59A H 1.092147 0.669356 0.149285 0.059 Uiso 1 1 calc R U . . .
H59B H 1.054371 0.639785 0.085088 0.059 Uiso 1 1 calc R U . . .
H59C H 0.987355 0.648825 0.184605 0.059 Uiso 1 1 calc R U . . .
C60 C 0.96329(18) 0.82896(19) 0.15878(17) 0.0364(6) Uani 1 1 d . . . . .
H60A H 0.939167 0.893932 0.130094 0.055 Uiso 1 1 calc R U . . .
H60B H 1.018680 0.822091 0.180275 0.055 Uiso 1 1 calc R U . . .
H60C H 0.912581 0.805474 0.211307 0.055 Uiso 1 1 calc R U . . .
C61 C 0.82800(15) 0.63441(15) 0.06483(17) 0.0240(4) Uani 1 1 d D . . . .
H61A H 0.7821(16) 0.615(2) 0.1237(10) 0.053(9) Uiso 1 1 d D . . . .
C62 C 0.94720(18) 0.43217(18) 0.20283(17) 0.0318(5) Uani 1 1 d D . . . .
H62B H 0.909(2) 0.471(2) 0.2446(19) 0.082(12) Uiso 1 1 d D . . . .
H62C H 1.0129(9) 0.418(2) 0.209(2) 0.060(9) Uiso 1 1 d D . . . .
H2 H 0.957(2) 0.451(2) 0.009(2) 0.063(9) Uiso 1 1 d . . . C 1
Zn2 Zn 0.93301(2) 0.51772(2) 0.07707(2) 0.02181(8) Uani 0.95 1 d D . P D 1
Zn2A Zn 0.9084(5) 0.5066(3) 0.0557(4) 0.0299(14) Uani 0.05 1 d D . P D 2
C63 C 0.5792(3) 0.5142(2) 0.1733(2) 0.0677(11) Uani 1 1 d . . . . .
H63 H 0.539393 0.569020 0.187949 0.081 Uiso 1 1 calc R U . . .
C64 C 0.6652(3) 0.4770(2) 0.1953(2) 0.0641(10) Uani 1 1 d . . . . .
H64 H 0.684856 0.505915 0.225986 0.077 Uiso 1 1 calc R U . . .
C65 C 0.7235(2) 0.3981(2) 0.1735(2) 0.0569(9) Uani 1 1 d . . . . .
H65 H 0.783605 0.373017 0.188115 0.068 Uiso 1 1 calc R U . . .
C66 C 0.6939(2) 0.3552(2) 0.1299(2) 0.0477(7) Uani 1 1 d . . . . .
H66 H 0.733393 0.300431 0.114735 0.057 Uiso 1 1 calc R U . . .
C67 C 0.6068(2) 0.3931(2) 0.10905(19) 0.0454(7) Uani 1 1 d . . . . .
H67 H 0.585550 0.364003 0.079853 0.054 Uiso 1 1 calc R U . . .
C68 C 0.5510(2) 0.4716(2) 0.1298(2) 0.0538(8) Uani 1 1 d . . . . .
H68 H 0.491415 0.497527 0.114043 0.065 Uiso 1 1 calc R U . . .

loop_
_atom_site_aniso_label
_atom_site_aniso_U_11
_atom_site_aniso_U_22
_atom_site_aniso_U_33
_atom_site_aniso_U_23
_atom_site_aniso_U_13
_atom_site_aniso_U_12
Ca1 0.0227(2) 0.0128(2) 0.0232(2) -0.00276(16) -0.01115(16) -0.00350(16)
N1 0.0182(8) 0.0168(8) 0.0184(9) -0.0064(7) -0.0065(6) -0.0039(7)
N2 0.0195(8) 0.0148(8) 0.0161(8) -0.0033(6) -0.0062(6) -0.0060(7)
C1 0.0166(9) 0.0159(9) 0.0146(9) -0.0024(7) -0.0048(7) -0.0040(7)
C2 0.0182(9) 0.0157(10) 0.0192(10) -0.0057(8) -0.0037(7) -0.0032(8)
C3 0.0202(9) 0.0149(9) 0.0130(9) -0.0029(7) -0.0023(7) -0.0062(8)
C4 0.0202(9) 0.0222(11) 0.0248(11) -0.0067(9) -0.0094(8) -0.0017(8)
C5 0.0279(10) 0.0174(10) 0.0280(12) -0.0105(9) -0.0090(9) -0.0039(9)
C6 0.0178(9) 0.0153(9) 0.0212(10) -0.0076(8) -0.0091(7) 0.0003(8)
C7 0.0193(9) 0.0196(10) 0.0199(10) -0.0059(8) -0.0070(8) -0.0020(8)
C8 0.0255(10) 0.0338(13) 0.0204(11) -0.0115(10) -0.0057(8) -0.0060(10)
C9 0.0283(11) 0.0403(14) 0.0281(12) -0.0204(11) -0.0081(9) -0.0074(10)
C10 0.0262(11) 0.0322(13) 0.0289(12) -0.0156(10) -0.0068(9) -0.0101(10)
C11 0.0200(9) 0.0226(11) 0.0215(10) -0.0091(9) -0.0063(8) -0.0045(8)
C12 0.0307(11) 0.0280(12) 0.0188(11) -0.0063(9) -0.0021(8) -0.0134(10)
C13 0.0494(17) 0.0298(15) 0.061(2) -0.0089(14) 0.0041(14) -0.0132(13)
C14 0.0308(13) 0.0468(17) 0.0568(19) -0.0215(15) 0.0054(12) -0.0159(12)
C15 0.0286(11) 0.0343(13) 0.0245(12) -0.0126(10) -0.0040(9) -0.0159(10)
C16 0.0517(15) 0.0404(15) 0.0322(14) -0.0017(12) -0.0163(12) -0.0221(13)
C17 0.0279(12) 0.0563(18) 0.0392(15) -0.0221(13) -0.0013(10) -0.0167(12)
C18 0.0203(9) 0.0141(9) 0.0208(10) -0.0063(8) -0.0050(8) -0.0065(8)
C19 0.0230(10) 0.0162(10) 0.0223(11) -0.0054(8) -0.0077(8) -0.0052(8)
C20 0.0269(11) 0.0282(12) 0.0275(12) -0.0072(10) -0.0125(9) -0.0076(9)
C21 0.0241(11) 0.0383(14) 0.0373(14) -0.0114(11) -0.0106(9) -0.0137(10)
C22 0.0255(11) 0.0377(14) 0.0302(13) -0.0125(11) -0.0006(9) -0.0169(10)
C23 0.0271(10) 0.0264(12) 0.0223(11) -0.0082(9) -0.0045(8) -0.0126(9)
C24 0.0251(10) 0.0273(12) 0.0194(10) -0.0051(9) -0.0066(8) -0.0100(9)
C25 0.0392(13) 0.0447(15) 0.0267(13) -0.0170(11) -0.0058(10) -0.0142(12)
C26 0.0422(13) 0.0293(13) 0.0303(13) 0.0003(10) -0.0139(10) -0.0140(11)
C27 0.0384(13) 0.0526(17) 0.0199(12) -0.0071(11) -0.0016(9) -0.0310(12)
C28 0.0500(17) 0.070(2) 0.0327(15) -0.0039(15) -0.0197(13) -0.0053(16)
C29 0.069(2) 0.070(2) 0.0301(16) -0.0245(16) 0.0010(14) -0.0130(18)
C30 0.0289(11) 0.0196(11) 0.0244(12) -0.0075(9) -0.0079(9) -0.0016(9)
C31 0.0325(13) 0.0245(13) 0.0418(16) -0.0064(11) -0.0047(11) -0.0091(11)
Zn1 0.02538(16) 0.01336(14) 0.02600(17) -0.00321(11) -0.00630(12) -0.00268(11)
Zn1A 0.034(4) 0.028(3) 0.034(4) -0.008(3) -0.013(3) -0.002(3)
Ca2 0.0229(2) 0.01174(19) 0.0230(2) -0.00200(16) -0.01217(16) -0.00338(16)
N3 0.0148(7) 0.0150(8) 0.0166(8) -0.0032(7) -0.0055(6) -0.0038(6)
N4 0.0177(8) 0.0164(8) 0.0203(9) -0.0055(7) -0.0073(6) -0.0043(7)
C32 0.0153(8) 0.0159(9) 0.0156(9) 0.0000(7) -0.0037(7) -0.0056(7)
C33 0.0178(9) 0.0150(10) 0.0196(10) -0.0051(8) -0.0027(7) -0.0030(8)
C34 0.0202(9) 0.0138(9) 0.0156(9) -0.0026(7) -0.0033(7) -0.0058(8)
C35 0.0180(9) 0.0209(11) 0.0280(11) -0.0053(9) -0.0103(8) -0.0003(8)
C36 0.0283(11) 0.0177(10) 0.0300(12) -0.0109(9) -0.0085(9) -0.0044(9)
C37 0.0159(9) 0.0158(9) 0.0176(10) -0.0046(8) -0.0078(7) -0.0018(7)
C38 0.0180(9) 0.0194(10) 0.0200(10) -0.0062(8) -0.0071(8) -0.0012(8)
C39 0.0276(11) 0.0321(12) 0.0175(10) -0.0085(9) -0.0057(8) -0.0073(9)
C40 0.0349(12) 0.0400(14) 0.0263(12) -0.0144(11) -0.0104(9) -0.0132(11)
C41 0.0285(11) 0.0311(12) 0.0294(12) -0.0098(10) -0.0110(9) -0.0121(10)
C42 0.0185(9) 0.0216(10) 0.0213(10) -0.0058(8) -0.0082(8) -0.0048(8)
C43 0.0217(10) 0.0258(11) 0.0195(10) -0.0052(9) -0.0021(8) -0.0090(9)
C44 0.0398(13) 0.0232(12) 0.0336(14) 0.0001(10) -0.0028(10) -0.0116(11)
C45 0.0288(12) 0.0561(18) 0.0396(15) -0.0255(14) 0.0067(10) -0.0201(12)
C46 0.0221(10) 0.0283(12) 0.0225(11) -0.0059(9) -0.0059(8) -0.0135(9)
C47 0.0467(14) 0.0284(13) 0.0279(13) -0.0019(10) -0.0108(10) -0.0167(11)
C48 0.0262(12) 0.0627(19) 0.0335(14) -0.0164(13) -0.0038(10) -0.0208(12)
C49 0.0189(9) 0.0151(10) 0.0246(11) -0.0078(8) -0.0081(8) -0.0036(8)
C50 0.0246(10) 0.0227(11) 0.0258(11) -0.0096(9) -0.0072(8) -0.0071(9)
C51 0.0235(10) 0.0317(13) 0.0313(13) -0.0127(10) -0.0042(9) -0.0111(9)
C52 0.0224(10) 0.0338(13) 0.0399(14) -0.0177(11) -0.0102(9) -0.0085(10)
C53 0.0308(11) 0.0276(12) 0.0323(13) -0.0124(10) -0.0170(9) -0.0033(10)
C54 0.0242(10) 0.0173(10) 0.0247(11) -0.0082(8) -0.0091(8) -0.0043(8)
C55 0.0303(11) 0.0375(14) 0.0237(12) -0.0074(10) -0.0042(9) -0.0180(10)
C56 0.0529(16) 0.0440(17) 0.0380(16) -0.0030(13) -0.0221(13) -0.0108(14)
C57 0.0563(18) 0.073(2) 0.0291(15) -0.0235(15) -0.0058(13) -0.0040(16)
C58 0.0332(11) 0.0301(12) 0.0236(11) -0.0059(10) -0.0116(9) -0.0122(10)
C59 0.0580(16) 0.0313(14) 0.0339(14) -0.0013(11) -0.0202(12) -0.0166(13)
C60 0.0403(13) 0.0478(16) 0.0261(13) -0.0161(12) -0.0062(10) -0.0124(12)
C61 0.0232(10) 0.0165(10) 0.0298(12) -0.0048(9) -0.0080(9) -0.0020(9)
C62 0.0353(13) 0.0282(13) 0.0272(13) -0.0038(10) -0.0119(10) -0.0015(11)
Zn2 0.02432(16) 0.01457(14) 0.02326(16) -0.00133(11) -0.00981(11) -0.00070(11)
Zn2A 0.032(4) 0.023(3) 0.029(4) -0.006(3) -0.004(3) -0.005(3)
C63 0.097(3) 0.0291(17) 0.049(2) -0.0077(15) 0.0089(19) -0.0121(18)
C64 0.122(3) 0.060(2) 0.0310(16) -0.0056(15) -0.0136(18) -0.061(2)
C65 0.0482(17) 0.074(2) 0.0484(19) 0.0133(17) -0.0251(14) -0.0334(17)
C66 0.0457(16) 0.0353(16) 0.0515(18) -0.0139(14) 0.0042(13) -0.0117(13)
C67 0.0519(16) 0.063(2) 0.0325(15) -0.0146(14) -0.0044(12) -0.0339(15)
C68 0.0397(15) 0.056(2) 0.0436(18) 0.0060(15) -0.0073(13) -0.0083(14)

loop_
_atom_type_symbol
_atom_type_description
_atom_type_scat_dispersion_real
_atom_type_scat_dispersion_imag
_atom_type_scat_source
C C 0.0033 0.0016 'International Tables Vol C Tables 4.2.6.8 and 6.1.1.4'
H H 0.0000 0.0000 'International Tables Vol C Tables 4.2.6.8 and 6.1.1.4'
Ca Ca 0.2262 0.3064 'International Tables Vol C Tables 4.2.6.8 and 6.1.1.4'
N N 0.0061 0.0033 'International Tables Vol C Tables 4.2.6.8 and 6.1.1.4'
Zn Zn 0.2839 1.4301 'International Tables Vol C Tables 4.2.6.8 and 6.1.1.4'

loop_
_geom_angle_atom_site_label_1
_geom_angle_atom_site_label_2
_geom_angle_atom_site_label_3
_geom_angle
_geom_angle_site_symmetry_1
_geom_angle_site_symmetry_3
_geom_angle_publ_flag
H30B Ca1 H30C 35.9(5) . . ?
H30B Ca1 H1 82.4(9) . . ?
H30C Ca1 H1 91.5(7) . . ?
N1 Ca1 H30B 79.29(14) . . ?
N1 Ca1 H30C 109.3(6) . . ?
N1 Ca1 N2 84.23(6) . . ?
N1 Ca1 H1 108.2(6) . . ?
N1 Ca1 Zn1 134.26(4) . 2_666 ?
N1 Ca1 Zn1 120.58(4) . . ?
N1 Ca1 Zn1A 121.85(15) . 2_666 ?
N1 Ca1 Zn1A 132.29(16) . . ?
N2 Ca1 H30B 101.9(6) . . ?
N2 Ca1 H30C 85.6(3) . . ?
N2 Ca1 H1 167.5(6) . . ?
N2 Ca1 Zn1 132.84(4) . 2_666 ?
N2 Ca1 Zn1 138.02(4) . . ?
N2 Ca1 Zn1A 126.83(16) . . ?
N2 Ca1 Zn1A 144.50(15) . 2_666 ?
Zn1 Ca1 H30B 56.8(4) . . ?
Zn1 Ca1 H30B 110.2(5) 2_666 . ?
Zn1 Ca1 H30C 100.7(6) 2_666 . ?
Zn1 Ca1 H30C 55.5(5) . . ?
Zn1 Ca1 H1 36.0(6) 2_666 . ?
Zn1 Ca1 H1 36.2(6) . . ?
Zn1 Ca1 Zn1 53.590(13) 2_666 . ?
Zn1 Ca1 Zn1A 13.10(15) 2_666 2_666 ?
Zn1 Ca1 Zn1A 52.16(9) . 2_666 ?
Zn1A Ca1 H30B 61.0(3) . . ?
Zn1A Ca1 H30B 106.2(6) 2_666 . ?
Zn1A Ca1 H30C 104.9(6) 2_666 . ?
Zn1A Ca1 H30C 50.0(6) . . ?
C1 N1 Ca1 115.94(12) . . ?
C1 N1 C6 118.66(16) . . ?
C6 N1 Ca1 124.08(12) . . ?
C3 N2 Ca1 115.84(12) . . ?
C3 N2 C18 119.25(16) . . ?
C18 N2 Ca1 123.05(12) . . ?
N1 C1 C2 125.01(17) . . ?
N1 C1 C4 120.59(17) . . ?
C2 C1 C4 114.38(17) . . ?
C1 C2 H3 114.0 . . ?
C1 C2 C3 131.90(18) . . ?
C3 C2 H3 114.0 . . ?
N2 C3 C2 124.29(17) . . ?
N2 C3 C5 120.29(16) . . ?
C2 C3 C5 115.40(17) . . ?
C1 C4 H4A 109.5 . . ?
C1 C4 H4B 109.5 . . ?
C1 C4 H4C 109.5 . . ?
H4A C4 H4B 109.5 . . ?
H4A C4 H4C 109.5 . . ?
H4B C4 H4C 109.5 . . ?
C3 C5 H5A 109.5 . . ?
C3 C5 H5B 109.5 . . ?
C3 C5 H5C 109.5 . . ?
H5A C5 H5B 109.5 . . ?
H5A C5 H5C 109.5 . . ?
H5B C5 H5C 109.5 . . ?
C7 C6 N1 118.14(17) . . ?
C11 C6 N1 121.52(18) . . ?
C11 C6 C7 120.31(18) . . ?
C6 C7 C12 120.88(17) . . ?
C8 C7 C6 118.47(18) . . ?
C8 C7 C12 120.64(19) . . ?
C7 C8 H8 119.2 . . ?
C9 C8 C7 121.6(2) . . ?
C9 C8 H8 119.2 . . ?
C8 C9 H9 120.3 . . ?
C10 C9 C8 119.43(19) . . ?
C10 C9 H9 120.3 . . ?
C9 C10 H10 119.3 . . ?
C9 C10 C11 121.4(2) . . ?
C11 C10 H10 119.3 . . ?
C6 C11 C15 123.06(17) . . ?
C10 C11 C6 118.67(19) . . ?
C10 C11 C15 118.26(18) . . ?
C7 C12 H12 107.0 . . ?
C7 C12 C14 113.26(18) . . ?
C13 C12 C7 112.1(2) . . ?
C13 C12 H12 107.0 . . ?
C13 C12 C14 110.1(2) . . ?
C14 C12 H12 107.0 . . ?
C12 C13 H13A 109.5 . . ?
C12 C13 H13B 109.5 . . ?
C12 C13 H13C 109.5 . . ?
H13A C13 H13B 109.5 . . ?
H13A C13 H13C 109.5 . . ?
H13B C13 H13C 109.5 . . ?
C12 C14 H14A 109.5 . . ?
C12 C14 H14B 109.5 . . ?
C12 C14 H14C 109.5 . . ?
H14A C14 H14B 109.5 . . ?
H14A C14 H14C 109.5 . . ?
H14B C14 H14C 109.5 . . ?
C11 C15 H15 108.1 . . ?
C11 C15 C16 110.42(19) . . ?
C11 C15 C17 112.29(19) . . ?
C16 C15 H15 108.1 . . ?
C17 C15 H15 108.1 . . ?
C17 C15 C16 109.6(2) . . ?
C15 C16 H16A 109.5 . . ?
C15 C16 H16B 109.5 . . ?
C15 C16 H16C 109.5 . . ?
H16A C16 H16B 109.5 . . ?
H16A C16 H16C 109.5 . . ?
H16B C16 H16C 109.5 . . ?
C15 C17 H17A 109.5 . . ?
C15 C17 H17B 109.5 . . ?
C15 C17 H17C 109.5 . . ?
H17A C17 H17B 109.5 . . ?
H17A C17 H17C 109.5 . . ?
H17B C17 H17C 109.5 . . ?
C19 C18 N2 121.12(17) . . ?
C19 C18 C23 120.46(17) . . ?
C23 C18 N2 118.24(17) . . ?
C18 C19 C24 122.20(17) . . ?
C20 C19 C18 118.86(19) . . ?
C20 C19 C24 118.90(19) . . ?
C19 C20 H20 119.4 . . ?
C21 C20 C19 121.3(2) . . ?
C21 C20 H20 119.4 . . ?
C20 C21 H21 120.1 . . ?
C20 C21 C22 119.77(19) . . ?
C22 C21 H21 120.1 . . ?
C21 C22 H22 119.3 . . ?
C21 C22 C23 121.3(2) . . ?
C23 C22 H22 119.3 . . ?
C18 C23 C27 121.75(18) . . ?
C22 C23 C18 118.3(2) . . ?
C22 C23 C27 119.9(2) . . ?
C19 C24 H24 107.8 . . ?
C19 C24 C25 112.44(18) . . ?
C25 C24 H24 107.8 . . ?
C26 C24 C19 110.52(18) . . ?
C26 C24 H24 107.8 . . ?
C26 C24 C25 110.33(19) . . ?
C24 C25 H25A 109.5 . . ?
C24 C25 H25B 109.5 . . ?
C24 C25 H25C 109.5 . . ?
H25A C25 H25B 109.5 . . ?
H25A C25 H25C 109.5 . . ?
H25B C25 H25C 109.5 . . ?
C24 C26 H26A 109.5 . . ?
C24 C26 H26B 109.5 . . ?
C24 C26 H26C 109.5 . . ?
H26A C26 H26B 109.5 . . ?
H26A C26 H26C 109.5 . . ?
H26B C26 H26C 109.5 . . ?
C23 C27 H27 107.8 . . ?
C23 C27 C28 111.0(2) . . ?
C23 C27 C29 112.6(2) . . ?
C28 C27 H27 107.8 . . ?
C29 C27 H27 107.8 . . ?
C29 C27 C28 109.7(2) . . ?
C27 C28 H28A 109.5 . . ?
C27 C28 H28B 109.5 . . ?
C27 C28 H28C 109.5 . . ?
H28A C28 H28B 109.5 . . ?
H28A C28 H28C 109.5 . . ?
H28B C28 H28C 109.5 . . ?
C27 C29 H29A 109.5 . . ?
C27 C29 H29B 109.5 . . ?
C27 C29 H29C 109.5 . . ?
H29A C29 H29B 109.5 . . ?
H29A C29 H29C 109.5 . . ?
H29B C29 H29C 109.5 . . ?
H30B C30 H30C 108(2) . . ?
H30B C30 H30A 111(2) . . ?
H30C C30 H30A 99(2) . . ?
Zn1 C30 H30B 119.1(17) . . ?
Zn1 C30 H30C 119.1(17) . . ?
Zn1 C30 H30A 98.2(19) . . ?
Zn1A C30 H30B 135.2(17) . . ?
Zn1A C30 H30C 100.0(17) . . ?
Zn1A C30 H30A 98.0(19) . . ?
Ca1 C31 H31B 71.7(18) 2_666 . ?
Ca1 C31 H31C 74.5(18) 2_666 . ?
Ca1 C31 H31A 175.5(17) 2_666 . ?
H31B C31 H31C 115(3) . . ?
H31B C31 H31A 105(2) . . ?
H31C C31 H31A 105(2) . . ?
Zn1 C31 Ca1 79.34(8) . 2_666 ?
Zn1 C31 H31B 113.1(19) . . ?
Zn1 C31 H31C 112.5(19) . . ?
Zn1 C31 H31A 104.8(17) . . ?
Zn1A C31 H31B 123.1(19) . . ?
Zn1A C31 H31C 97.4(19) . . ?
Zn1A C31 H31A 110.0(17) . . ?
Ca1 Zn1 Ca1 126.409(13) 2_666 . ?
Ca1 Zn1 H1 51.5(8) . . ?
Ca1 Zn1 H1 86.1(8) 2_666 . ?
C30 Zn1 Ca1 58.30(7) . . ?
C30 Zn1 Ca1 165.94(7) . 2_666 ?
C30 Zn1 C31 121.38(10) . . ?
C30 Zn1 H1 104.5(8) . . ?
C31 Zn1 Ca1 162.44(8) . . ?
C31 Zn1 Ca1 58.87(7) . 2_666 ?
C31 Zn1 H1 117.4(8) . . ?
Ca1 Zn1A Ca1 125.1(2) . 2_666 ?
C30 Zn1A Ca1 58.36(11) . . ?
C30 Zn1A Ca1 159.0(4) . 2_666 ?
C30 Zn1A C31 105.6(3) . . ?
C30 Zn1A Zn1A 117.1(3) . 2_666 ?
C31 Zn1A Ca1 55.91(13) . 2_666 ?
C31 Zn1A Ca1 134.1(3) . . ?
C31 Zn1A Zn1A 97.9(4) . 2_666 ?
Zn1A Zn1A Ca1 63.34(14) 2_666 . ?
H61B Ca2 H61C 34.2(5) . . ?
N3 Ca2 H61B 102.0(6) . . ?
N3 Ca2 H61C 81.5(2) . . ?
N3 Ca2 N4 84.11(6) . . ?
N3 Ca2 C62 91.99(7) . 2_765 ?
N3 Ca2 Zn2 133.16(4) . . ?
N3 Ca2 Zn2 127.26(4) . 2_765 ?
N3 Ca2 Zn2A 121.87(16) . . ?
N3 Ca2 Zn2A 139.40(16) . 2_765 ?
N4 Ca2 H61B 80.93(15) . . ?
N4 Ca2 H61C 105.7(6) . . ?
N4 Ca2 C62 131.47(7) . 2_765 ?
N4 Ca2 Zn2 125.11(4) . . ?
N4 Ca2 Zn2 140.94(4) . 2_765 ?
N4 Ca2 Zn2A 136.13(16) . . ?
N4 Ca2 Zn2A 129.00(15) . 2_765 ?
C62 Ca2 H61B 146.3(2) 2_765 . ?
C62 Ca2 H61C 121.5(6) 2_765 . ?
C62 Ca2 Zn2 91.85(6) 2_765 . ?
C62 Ca2 Zn2 41.12(5) 2_765 2_765 ?
C62 Ca2 Zn2A 85.89(14) 2_765 . ?
C62 Ca2 Zn2A 49.57(15) 2_765 2_765 ?
Zn2 Ca2 H61B 109.5(4) 2_765 . ?
Zn2 Ca2 H61B 56.3(4) . . ?
Zn2 Ca2 H61C 102.0(6) 2_765 . ?
Zn2 Ca2 H61C 57.3(4) . . ?
Zn2 Ca2 Zn2 53.206(13) . 2_765 ?
Zn2 Ca2 Zn2A 12.91(15) 2_765 2_765 ?
Zn2 Ca2 Zn2A 51.52(9) . 2_765 ?
Zn2A Ca2 H61B 105.6(5) 2_765 . ?
Zn2A Ca2 H61B 60.6(3) . . ?
Zn2A Ca2 H61C 106.0(5) 2_765 . ?
Zn2A Ca2 H61C 52.5(5) . . ?
Zn2A Ca2 Zn2A 53.5(2) . 2_765 ?
C32 N3 Ca2 115.06(12) . . ?
C32 N3 C37 119.39(16) . . ?
C37 N3 Ca2 123.66(12) . . ?
C34 N4 Ca2 114.98(12) . . ?
C34 N4 C49 118.35(16) . . ?
C49 N4 Ca2 125.16(12) . . ?
N3 C32 C33 125.11(17) . . ?
N3 C32 C35 120.63(17) . . ?
C33 C32 C35 114.23(17) . . ?
C32 C33 H33 114.3 . . ?
C34 C33 C32 131.46(18) . . ?
C34 C33 H33 114.3 . . ?
N4 C34 C33 125.16(18) . . ?
N4 C34 C36 120.32(17) . . ?
C33 C34 C36 114.50(17) . . ?
C32 C35 H35A 109.5 . . ?
C32 C35 H35B 109.5 . . ?
C32 C35 H35C 109.5 . . ?
H35A C35 H35B 109.5 . . ?
H35A C35 H35C 109.5 . . ?
H35B C35 H35C 109.5 . . ?
C34 C36 H36A 109.5 . . ?
C34 C36 H36B 109.5 . . ?
C34 C36 H36C 109.5 . . ?
H36A C36 H36B 109.5 . . ?
H36A C36 H36C 109.5 . . ?
H36B C36 H36C 109.5 . . ?
C38 C37 N3 118.19(16) . . ?
C42 C37 N3 121.39(17) . . ?
C42 C37 C38 120.31(17) . . ?
C37 C38 C43 120.48(17) . . ?
C39 C38 C37 118.77(18) . . ?
C39 C38 C43 120.75(19) . . ?
C38 C39 H39 119.4 . . ?
C40 C39 C38 121.2(2) . . ?
C40 C39 H39 119.4 . . ?
C39 C40 H40 120.2 . . ?
C41 C40 C39 119.6(2) . . ?
C41 C40 H40 120.2 . . ?
C40 C41 H41 119.3 . . ?
C40 C41 C42 121.4(2) . . ?
C42 C41 H41 119.3 . . ?
C37 C42 C46 121.94(17) . . ?
C41 C42 C37 118.61(19) . . ?
C41 C42 C46 119.40(18) . . ?
C38 C43 H43 107.3 . . ?
C38 C43 C45 112.92(18) . . ?
C44 C43 C38 110.99(18) . . ?
C44 C43 H43 107.3 . . ?
C44 C43 C45 110.8(2) . . ?
C45 C43 H43 107.3 . . ?
C43 C44 H44A 109.5 . . ?
C43 C44 H44B 109.5 . . ?
C43 C44 H44C 109.5 . . ?
H44A C44 H44B 109.5 . . ?
H44A C44 H44C 109.5 . . ?
H44B C44 H44C 109.5 . . ?
C43 C45 H45A 109.5 . . ?
C43 C45 H45B 109.5 . . ?
C43 C45 H45C 109.5 . . ?
H45A C45 H45B 109.5 . . ?
H45A C45 H45C 109.5 . . ?
H45B C45 H45C 109.5 . . ?
C42 C46 H46 108.0 . . ?
C42 C46 C47 109.61(18) . . ?
C42 C46 C48 112.65(18) . . ?
C47 C46 H46 108.0 . . ?
C47 C46 C48 110.5(2) . . ?
C48 C46 H46 108.0 . . ?
C46 C47 H47A 109.5 . . ?
C46 C47 H47B 109.5 . . ?
C46 C47 H47C 109.5 . . ?
H47A C47 H47B 109.5 . . ?
H47A C47 H47C 109.5 . . ?
H47B C47 H47C 109.5 . . ?
C46 C48 H48A 109.5 . . ?
C46 C48 H48B 109.5 . . ?
C46 C48 H48C 109.5 . . ?
H48A C48 H48B 109.5 . . ?
H48A C48 H48C 109.5 . . ?
H48B C48 H48C 109.5 . . ?
C50 C49 N4 118.50(18) . . ?
C50 C49 C54 120.60(17) . . ?
C54 C49 N4 120.86(18) . . ?
C49 C50 C55 122.05(18) . . ?
C51 C50 C49 118.5(2) . . ?
C51 C50 C55 119.4(2) . . ?
C50 C51 H51 119.5 . . ?
C52 C51 C50 121.1(2) . . ?
C52 C51 H51 119.5 . . ?
C51 C52 H52 120.0 . . ?
C53 C52 C51 120.00(19) . . ?
C53 C52 H52 120.0 . . ?
C52 C53 H53 119.4 . . ?
C52 C53 C54 121.2(2) . . ?
C54 C53 H53 119.4 . . ?
C49 C54 C58 122.86(17) . . ?
C53 C54 C49 118.5(2) . . ?
C53 C54 C58 118.62(19) . . ?
C50 C55 H55 107.7 . . ?
C50 C55 C56 111.00(19) . . ?
C50 C55 C57 112.3(2) . . ?
C56 C55 H55 107.7 . . ?
C57 C55 H55 107.7 . . ?
C57 C55 C56 110.3(2) . . ?
C55 C56 H56A 109.5 . . ?
C55 C56 H56B 109.5 . . ?
C55 C56 H56C 109.5 . . ?
H56A C56 H56B 109.5 . . ?
H56A C56 H56C 109.5 . . ?
H56B C56 H56C 109.5 . . ?
C55 C57 H57A 109.5 . . ?
C55 C57 H57B 109.5 . . ?
C55 C57 H57C 109.5 . . ?
H57A C57 H57B 109.5 . . ?
H57A C57 H57C 109.5 . . ?
H57B C57 H57C 109.5 . . ?
C54 C58 H58 107.8 . . ?
C54 C58 C59 111.3(2) . . ?
C54 C58 C60 112.19(18) . . ?
C59 C58 H58 107.8 . . ?
C59 C58 C60 109.8(2) . . ?
C60 C58 H58 107.8 . . ?
C58 C59 H59A 109.5 . . ?
C58 C59 H59B 109.5 . . ?
C58 C59 H59C 109.5 . . ?
H59A C59 H59B 109.5 . . ?
H59A C59 H59C 109.5 . . ?
H59B C59 H59C 109.5 . . ?
C58 C60 H60A 109.5 . . ?
C58 C60 H60B 109.5 . . ?
C58 C60 H60C 109.5 . . ?
H60A C60 H60B 109.5 . . ?
H60A C60 H60C 109.5 . . ?
H60B C60 H60C 109.5 . . ?
H61B C61 H61C 100(2) . . ?
H61B C61 H61A 109(2) . . ?
H61C C61 H61A 103(2) . . ?
Zn2 C61 H61B 119.8(14) . . ?
Zn2 C61 H61C 125.3(16) . . ?
Zn2 C61 H61A 97.6(18) . . ?
Zn2A C61 H61B 136.3(14) . . ?
Zn2A C61 H61C 107.2(16) . . ?
Zn2A C61 H61A 97.3(18) . . ?
Ca2 C62 H62A 69.9(17) 2_765 . ?
Ca2 C62 H62B 178(2) 2_765 . ?
Ca2 C62 H62C 76.5(18) 2_765 . ?
H62A C62 H62B 108(2) . . ?
H62A C62 H62C 113(2) . . ?
H62B C62 H62C 104(3) . . ?
Zn2 C62 Ca2 78.89(8) . 2_765 ?
Zn2 C62 H62A 115.1(18) . . ?
Zn2 C62 H62B 103(2) . . ?
Zn2 C62 H62C 112.2(18) . . ?
Zn2A C62 H62A 100.5(18) . . ?
Zn2A C62 H62B 108(2) . . ?
Zn2A C62 H62C 122.1(18) . . ?
Ca2 Zn2 Ca2 126.793(13) . 2_765 ?
Ca2 Zn2 H2 88.6(11) . . ?
Ca2 Zn2 H2 50.0(11) 2_765 . ?
C61 Zn2 Ca2 164.08(6) . 2_765 ?
C61 Zn2 Ca2 58.30(7) . . ?
C61 Zn2 C62 121.50(10) . . ?
C61 Zn2 H2 119.8(11) . . ?
C61 Zn2 Zn2 119.30(7) . 2_765 ?
C62 Zn2 Ca2 159.43(8) . . ?
C62 Zn2 Ca2 59.99(7) . 2_765 ?
C62 Zn2 H2 106.3(11) . . ?
C62 Zn2 Zn2 118.99(7) . 2_765 ?
Zn2 Zn2 Ca2 63.229(14) 2_765 2_765 ?
Zn2 Zn2 Ca2 63.564(14) 2_765 . ?
Zn2 Zn2 H2 41.8(10) 2_765 . ?
Ca2 Zn2A Ca2 126.5(2) . 2_765 ?
C61 Zn2A Ca2 58.15(11) . . ?
C61 Zn2A Ca2 160.9(4) . 2_765 ?
C61 Zn2A C62 104.8(3) . . ?
C61 Zn2A Zn2A 117.8(3) . 2_765 ?
C62 Zn2A Ca2 131.9(3) . . ?
C62 Zn2A Ca2 57.41(14) . 2_765 ?
C62 Zn2A Zn2A 98.1(4) . 2_765 ?
Zn2A Zn2A Ca2 63.44(14) 2_765 . ?
C64 C63 H63 120.3 . . ?
C64 C63 C68 119.4(3) . . ?
C68 C63 H63 120.3 . . ?
C63 C64 H64 119.8 . . ?
C63 C64 C65 120.4(3) . . ?
C65 C64 H64 119.8 . . ?
C64 C65 H65 120.1 . . ?
C64 C65 C66 119.7(3) . . ?
C66 C65 H65 120.1 . . ?
C65 C66 H66 120.5 . . ?
C67 C66 C65 119.0(3) . . ?
C67 C66 H66 120.5 . . ?
C66 C67 H67 119.7 . . ?
C68 C67 C66 120.5(3) . . ?
C68 C67 H67 119.7 . . ?
C63 C68 H68 119.6 . . ?
C67 C68 C63 120.9(3) . . ?
C67 C68 H68 119.6 . . ?

loop_
_geom_bond_atom_site_label_1
_geom_bond_atom_site_label_2
_geom_bond_distance
_geom_bond_site_symmetry_2
_geom_bond_publ_flag
Ca1 H30B 2.47(3) . ?
Ca1 H30C 2.64(3) . ?
Ca1 N1 2.3237(17) . ?
Ca1 N2 2.3253(16) . ?
Ca1 H1 2.37(3) . ?
Ca1 Zn1 3.0188(5) 2_666 ?
Ca1 Zn1 3.0196(5) . ?
Ca1 Zn1A 3.015(4) . ?
Ca1 Zn1A 3.059(6) 2_666 ?
N1 C1 1.326(2) . ?
N1 C6 1.439(2) . ?
N2 C3 1.326(2) . ?
N2 C18 1.441(2) . ?
C1 C2 1.416(3) . ?
C1 C4 1.518(3) . ?
C2 H3 0.9500 . ?
C2 C3 1.418(3) . ?
C3 C5 1.514(3) . ?
C4 H4A 0.9800 . ?
C4 H4B 0.9800 . ?
C4 H4C 0.9800 . ?
C5 H5A 0.9800 . ?
C5 H5B 0.9800 . ?
C5 H5C 0.9800 . ?
C6 C7 1.412(3) . ?
C6 C11 1.408(3) . ?
C7 C8 1.394(3) . ?
C7 C12 1.519(3) . ?
C8 H8 0.9500 . ?
C8 C9 1.383(3) . ?
C9 H9 0.9500 . ?
C9 C10 1.380(3) . ?
C10 H10 0.9500 . ?
C10 C11 1.397(3) . ?
C11 C15 1.518(3) . ?
C12 H12 1.0000 . ?
C12 C13 1.498(3) . ?
C12 C14 1.540(3) . ?
C13 H13A 0.9800 . ?
C13 H13B 0.9800 . ?
C13 H13C 0.9800 . ?
C14 H14A 0.9800 . ?
C14 H14B 0.9800 . ?
C14 H14C 0.9800 . ?
C15 H15 1.0000 . ?
C15 C16 1.535(3) . ?
C15 C17 1.534(3) . ?
C16 H16A 0.9800 . ?
C16 H16B 0.9800 . ?
C16 H16C 0.9800 . ?
C17 H17A 0.9800 . ?
C17 H17B 0.9800 . ?
C17 H17C 0.9800 . ?
C18 C19 1.406(3) . ?
C18 C23 1.409(3) . ?
C19 C20 1.393(3) . ?
C19 C24 1.525(3) . ?
C20 H20 0.9500 . ?
C20 C21 1.374(3) . ?
C21 H21 0.9500 . ?
C21 C22 1.384(3) . ?
C22 H22 0.9500 . ?
C22 C23 1.398(3) . ?
C23 C27 1.513(3) . ?
C24 H24 1.0000 . ?
C24 C25 1.539(3) . ?
C24 C26 1.523(3) . ?
C25 H25A 0.9800 . ?
C25 H25B 0.9800 . ?
C25 H25C 0.9800 . ?
C26 H26A 0.9800 . ?
C26 H26B 0.9800 . ?
C26 H26C 0.9800 . ?
C27 H27 1.0000 . ?
C27 C28 1.529(4) . ?
C27 C29 1.527(3) . ?
C28 H28A 0.9800 . ?
C28 H28B 0.9800 . ?
C28 H28C 0.9800 . ?
C29 H29A 0.9800 . ?
C29 H29B 0.9800 . ?
C29 H29C 0.9800 . ?
C30 H30B 0.978(5) . ?
C30 H30C 0.979(5) . ?
C30 H30A 0.980(5) . ?
C30 Zn1 2.038(2) . ?
C30 Zn1A 2.044(6) . ?
C31 H31B 0.984(5) . ?
C31 H31C 0.985(5) . ?
C31 H31A 0.987(5) . ?
C31 Zn1 2.047(3) . ?
C31 Zn1A 2.419(7) . ?
Zn1 H1 1.79(3) . ?
Zn1A Zn1A 2.800(13) 2_666 ?
Ca2 H61B 2.52(2) . ?
Ca2 H61C 2.58(3) . ?
Ca2 N3 2.3264(16) . ?
Ca2 N4 2.3290(16) . ?
Ca2 C62 2.681(3) 2_765 ?
Ca2 Zn2 3.0294(5) . ?
Ca2 Zn2 3.0383(5) 2_765 ?
Ca2 Zn2A 3.033(4) . ?
Ca2 Zn2A 3.043(6) 2_765 ?
N3 C32 1.321(2) . ?
N3 C37 1.436(2) . ?
N4 C34 1.327(2) . ?
N4 C49 1.443(2) . ?
C32 C33 1.416(3) . ?
C32 C35 1.523(3) . ?
C33 H33 0.9500 . ?
C33 C34 1.412(3) . ?
C34 C36 1.518(3) . ?
C35 H35A 0.9800 . ?
C35 H35B 0.9800 . ?
C35 H35C 0.9800 . ?
C36 H36A 0.9800 . ?
C36 H36B 0.9800 . ?
C36 H36C 0.9800 . ?
C37 C38 1.413(3) . ?
C37 C42 1.407(3) . ?
C38 C39 1.394(3) . ?
C38 C43 1.523(3) . ?
C39 H39 0.9500 . ?
C39 C40 1.385(3) . ?
C40 H40 0.9500 . ?
C40 C41 1.381(3) . ?
C41 H41 0.9500 . ?
C41 C42 1.397(3) . ?
C42 C46 1.519(3) . ?
C43 H43 1.0000 . ?
C43 C44 1.520(3) . ?
C43 C45 1.528(3) . ?
C44 H44A 0.9800 . ?
C44 H44B 0.9800 . ?
C44 H44C 0.9800 . ?
C45 H45A 0.9800 . ?
C45 H45B 0.9800 . ?
C45 H45C 0.9800 . ?
C46 H46 1.0000 . ?
C46 C47 1.524(3) . ?
C46 C48 1.527(3) . ?
C47 H47A 0.9800 . ?
C47 H47B 0.9800 . ?
C47 H47C 0.9800 . ?
C48 H48A 0.9800 . ?
C48 H48B 0.9800 . ?
C48 H48C 0.9800 . ?
C49 C50 1.408(3) . ?
C49 C54 1.410(3) . ?
C50 C51 1.400(3) . ?
C50 C55 1.517(3) . ?
C51 H51 0.9500 . ?
C51 C52 1.381(3) . ?
C52 H52 0.9500 . ?
C52 C53 1.379(3) . ?
C53 H53 0.9500 . ?
C53 C54 1.398(3) . ?
C54 C58 1.517(3) . ?
C55 H55 1.0000 . ?
C55 C56 1.526(4) . ?
C55 C57 1.524(3) . ?
C56 H56A 0.9800 . ?
C56 H56B 0.9800 . ?
C56 H56C 0.9800 . ?
C57 H57A 0.9800 . ?
C57 H57B 0.9800 . ?
C57 H57C 0.9800 . ?
C58 H58 1.0000 . ?
C58 C59 1.525(3) . ?
C58 C60 1.537(3) . ?
C59 H59A 0.9800 . ?
C59 H59B 0.9800 . ?
C59 H59C 0.9800 . ?
C60 H60A 0.9800 . ?
C60 H60B 0.9800 . ?
C60 H60C 0.9800 . ?
C61 H61B 0.978(5) . ?
C61 H61C 0.978(5) . ?
C61 H61A 0.977(5) . ?
C61 Zn2 2.031(2) . ?
C61 Zn2A 2.047(6) . ?
C62 H62A 0.986(5) . ?
C62 H62B 0.987(5) . ?
C62 H62C 0.983(5) . ?
C62 Zn2 2.036(2) . ?
C62 Zn2A 2.422(7) . ?
Zn2 H2 1.67(3) . ?
Zn2 Zn2 2.7172(7) 2_765 ?
Zn2A Zn2A 2.735(12) 2_765 ?
C63 H63 0.9500 . ?
C63 C64 1.366(5) . ?
C63 C68 1.372(5) . ?
C64 H64 0.9500 . ?
C64 C65 1.375(5) . ?
C65 H65 0.9500 . ?
C65 C66 1.390(4) . ?
C66 H66 0.9500 . ?
C66 C67 1.375(4) . ?
C67 H67 0.9500 . ?
C67 C68 1.353(4) . ?
C68 H68 0.9500 . ?

loop_
_geom_torsion_atom_site_label_1
_geom_torsion_atom_site_label_2
_geom_torsion_atom_site_label_3
_geom_torsion_atom_site_label_4
_geom_torsion
_geom_torsion_site_symmetry_1
_geom_torsion_site_symmetry_2
_geom_torsion_site_symmetry_3
_geom_torsion_site_symmetry_4
_geom_torsion_publ_flag
Ca1 N1 C1 C2 -21.9(2) . . . . ?
Ca1 N1 C1 C4 159.47(14) . . . . ?
Ca1 N1 C6 C7 95.45(19) . . . . ?
Ca1 N1 C6 C11 -82.4(2) . . . . ?
Ca1 N2 C3 C2 25.2(2) . . . . ?
Ca1 N2 C3 C5 -156.41(15) . . . . ?
Ca1 N2 C18 C19 76.8(2) . . . . ?
Ca1 N2 C18 C23 -98.5(2) . . . . ?
N1 C1 C2 C3 -18.6(4) . . . . ?
N1 C6 C7 C8 179.52(18) . . . . ?
N1 C6 C7 C12 0.6(3) . . . . ?
N1 C6 C11 C10 178.40(18) . . . . ?
N1 C6 C11 C15 -1.2(3) . . . . ?
N2 C18 C19 C20 -174.62(18) . . . . ?
N2 C18 C19 C24 3.2(3) . . . . ?
N2 C18 C23 C22 175.63(19) . . . . ?
N2 C18 C23 C27 -5.9(3) . . . . ?
C1 N1 C6 C7 -98.3(2) . . . . ?
C1 N1 C6 C11 83.9(2) . . . . ?
C1 C2 C3 N2 16.5(4) . . . . ?
C1 C2 C3 C5 -162.0(2) . . . . ?
C3 N2 C18 C19 -87.0(2) . . . . ?
C3 N2 C18 C23 97.7(2) . . . . ?
C4 C1 C2 C3 160.2(2) . . . . ?
C6 N1 C1 C2 170.75(18) . . . . ?
C6 N1 C1 C4 -7.9(3) . . . . ?
C6 C7 C8 C9 2.4(3) . . . . ?
C6 C7 C12 C13 86.2(3) . . . . ?
C6 C7 C12 C14 -148.5(2) . . . . ?
C6 C11 C15 C16 109.6(2) . . . . ?
C6 C11 C15 C17 -127.8(2) . . . . ?
C7 C6 C11 C10 0.6(3) . . . . ?
C7 C6 C11 C15 -179.01(19) . . . . ?
C7 C8 C9 C10 -0.1(4) . . . . ?
C8 C7 C12 C13 -92.7(3) . . . . ?
C8 C7 C12 C14 32.6(3) . . . . ?
C8 C9 C10 C11 -2.0(4) . . . . ?
C9 C10 C11 C6 1.8(3) . . . . ?
C9 C10 C11 C15 -178.6(2) . . . . ?
C10 C11 C15 C16 -70.0(2) . . . . ?
C10 C11 C15 C17 52.6(3) . . . . ?
C11 C6 C7 C8 -2.6(3) . . . . ?
C11 C6 C7 C12 178.49(19) . . . . ?
C12 C7 C8 C9 -178.7(2) . . . . ?
C18 N2 C3 C2 -169.86(19) . . . . ?
C18 N2 C3 C5 8.6(3) . . . . ?
C18 C19 C20 C21 -0.5(3) . . . . ?
C18 C19 C24 C25 131.6(2) . . . . ?
C18 C19 C24 C26 -104.7(2) . . . . ?
C18 C23 C27 C28 -99.7(3) . . . . ?
C18 C23 C27 C29 136.8(2) . . . . ?
C19 C18 C23 C22 0.3(3) . . . . ?
C19 C18 C23 C27 178.8(2) . . . . ?
C19 C20 C21 C22 -0.5(4) . . . . ?
C20 C19 C24 C25 -50.6(3) . . . . ?
C20 C19 C24 C26 73.1(2) . . . . ?
C20 C21 C22 C23 1.4(4) . . . . ?
C21 C22 C23 C18 -1.3(4) . . . . ?
C21 C22 C23 C27 -179.8(2) . . . . ?
C22 C23 C27 C28 78.7(3) . . . . ?
C22 C23 C27 C29 -44.8(3) . . . . ?
C23 C18 C19 C20 0.6(3) . . . . ?
C23 C18 C19 C24 178.37(19) . . . . ?
C24 C19 C20 C21 -178.4(2) . . . . ?
Ca2 N3 C32 C33 24.6(2) . . . . ?
Ca2 N3 C32 C35 -157.32(14) . . . . ?
Ca2 N3 C37 C38 -94.48(19) . . . . ?
Ca2 N3 C37 C42 81.7(2) . . . . ?
Ca2 N4 C34 C33 -23.8(3) . . . . ?
Ca2 N4 C34 C36 157.50(15) . . . . ?
Ca2 N4 C49 C50 100.5(2) . . . . ?
Ca2 N4 C49 C54 -77.4(2) . . . . ?
N3 C32 C33 C34 17.3(3) . . . . ?
N3 C37 C38 C39 179.51(18) . . . . ?
N3 C37 C38 C43 -1.0(3) . . . . ?
N3 C37 C42 C41 -178.11(18) . . . . ?
N3 C37 C42 C46 -0.6(3) . . . . ?
N4 C49 C50 C51 -178.26(19) . . . . ?
N4 C49 C50 C55 3.8(3) . . . . ?
N4 C49 C54 C53 177.05(18) . . . . ?
N4 C49 C54 C58 -3.2(3) . . . . ?
C32 N3 C37 C38 102.0(2) . . . . ?
C32 N3 C37 C42 -81.8(2) . . . . ?
C32 C33 C34 N4 -17.8(4) . . . . ?
C32 C33 C34 C36 160.9(2) . . . . ?
C34 N4 C49 C50 -94.2(2) . . . . ?
C34 N4 C49 C54 87.9(2) . . . . ?
C35 C32 C33 C34 -160.8(2) . . . . ?
C37 N3 C32 C33 -170.45(18) . . . . ?
C37 N3 C32 C35 7.6(3) . . . . ?
C37 C38 C39 C40 -2.2(3) . . . . ?
C37 C38 C43 C44 -83.7(2) . . . . ?
C37 C38 C43 C45 151.2(2) . . . . ?
C37 C42 C46 C47 -102.2(2) . . . . ?
C37 C42 C46 C48 134.4(2) . . . . ?
C38 C37 C42 C41 -2.0(3) . . . . ?
C38 C37 C42 C46 175.51(18) . . . . ?
C38 C39 C40 C41 -0.1(4) . . . . ?
C39 C38 C43 C44 95.8(2) . . . . ?
C39 C38 C43 C45 -29.3(3) . . . . ?
C39 C40 C41 C42 1.5(4) . . . . ?
C40 C41 C42 C37 -0.4(3) . . . . ?
C40 C41 C42 C46 -178.0(2) . . . . ?
C41 C42 C46 C47 75.3(2) . . . . ?
C41 C42 C46 C48 -48.2(3) . . . . ?
C42 C37 C38 C39 3.2(3) . . . . ?
C42 C37 C38 C43 -177.25(18) . . . . ?
C43 C38 C39 C40 178.3(2) . . . . ?
C49 N4 C34 C33 169.43(19) . . . . ?
C49 N4 C34 C36 -9.2(3) . . . . ?
C49 C50 C51 C52 1.3(3) . . . . ?
C49 C50 C55 C56 104.7(2) . . . . ?
C49 C50 C55 C57 -131.3(2) . . . . ?
C49 C54 C58 C59 110.0(2) . . . . ?
C49 C54 C58 C60 -126.5(2) . . . . ?
C50 C49 C54 C53 -0.8(3) . . . . ?
C50 C49 C54 C58 178.92(19) . . . . ?
C50 C51 C52 C53 -1.0(4) . . . . ?
C51 C50 C55 C56 -73.3(3) . . . . ?
C51 C50 C55 C57 50.8(3) . . . . ?
C51 C52 C53 C54 -0.3(3) . . . . ?
C52 C53 C54 C49 1.1(3) . . . . ?
C52 C53 C54 C58 -178.6(2) . . . . ?
C53 C54 C58 C59 -70.3(2) . . . . ?
C53 C54 C58 C60 53.2(3) . . . . ?
C54 C49 C50 C51 -0.4(3) . . . . ?
C54 C49 C50 C55 -178.3(2) . . . . ?
C55 C50 C51 C52 179.3(2) . . . . ?
C63 C64 C65 C66 -1.0(5) . . . . ?
C64 C63 C68 C67 0.4(5) . . . . ?
C64 C65 C66 C67 0.3(4) . . . . ?
C65 C66 C67 C68 0.7(4) . . . . ?
C66 C67 C68 C63 -1.1(5) . . . . ?
C68 C63 C64 C65 0.6(5) . . . . ?
